data_7155732
loop_
_publ_author_name
'Erker, Gerhard'
'Wang, Tongdao'
'Kohrt, Sonja'
'Daniliuc, Constantin Gabriel'
'Kehr, Gerald'

_publ_section_title
;
 Borata-Wittig Olefination Reactions of Ketones, Carboxylic Esters and
 Amides with Bis(pentafluorophenyl)borata-alkene Reagents
;
_journal_name_full 'Org. Biomol. Chem.'
_journal_paper_doi 10.1039/C7OB01591G
_journal_year 2017
_chemical_formula_sum 'C44 H41 B Cl2 F10 Li N O'
_chemical_formula_weight 878.43
_space_group_crystal_system triclinic
_space_group_IT_number 2
_space_group_name_Hall '-P 1'
_space_group_name_H-M_alt 'P -1'
_symmetry_space_group_name_Hall '-P 1'
_symmetry_space_group_name_H-M 'P -1'
_atom_sites_solution_hydrogens mixed
_audit_update_record
;
2017-05-10 deposited with the CCDC.
2017-06-30 downloaded from the CCDC.
;
_cell_angle_alpha 80.1520(10)
_cell_angle_beta 74.0120(10)
_cell_angle_gamma 74.3990(10)
_cell_formula_units_Z 2
_cell_length_a 10.2492(3)
_cell_length_b 11.9411(3)
_cell_length_c 18.0278(5)
_cell_measurement_reflns_used 9986
_cell_measurement_temperature 100.(2)
_cell_measurement_theta_max 66.7327
_cell_measurement_theta_min 4.4098
_cell_volume 2031.64(10)
_computing_cell_refinement 'SAINT V8.37A (Bruker AXS Inc., 2015)'
_computing_data_collection 'APEX3 v2016.1-0 (Bruker AXS Inc., 2016)'
_computing_data_reduction 'SAINT V8.37A (Bruker AXS Inc., 2015)'
_computing_molecular_graphics 'APEX3 v2016.1-0 (Bruker AXS Inc., 2016)'
_computing_publication_material 'APEX3 v2016.1-0 (Bruker AXS Inc., 2016)'
_computing_structure_refinement 'SHELXL-2014/7 (Sheldrick, 2014)'
_computing_structure_solution 'SHELXL-2014/7 (Sheldrick, 2014)'
_diffrn_ambient_temperature 100.(2)
_diffrn_detector_area_resol_mean 8.3333
_diffrn_measured_fraction_theta_full 0.993
_diffrn_measured_fraction_theta_max 0.993
_diffrn_measurement_device_type 'Kappa CCD APEXII'
_diffrn_measurement_method 'phi / omega scans'
_diffrn_radiation_monochromator graphite
_diffrn_radiation_type CuK\a
_diffrn_radiation_wavelength 1.54178
_diffrn_reflns_av_R_equivalents 0.0399
_diffrn_reflns_av_unetI/netI 0.0300
_diffrn_reflns_limit_h_max 12
_diffrn_reflns_limit_h_min -12
_diffrn_reflns_limit_k_max 14
_diffrn_reflns_limit_k_min -14
_diffrn_reflns_limit_l_max 21
_diffrn_reflns_limit_l_min -21
_diffrn_reflns_number 34707
_diffrn_reflns_theta_full 66.78
_diffrn_reflns_theta_max 66.78
_diffrn_reflns_theta_min 3.87
_diffrn_source 'fine-focus sealed tube'
_diffrn_source_type 'fine-focus sealed tube'
_exptl_absorpt_coefficient_mu 2.162
_exptl_absorpt_correction_T_max 0.94
_exptl_absorpt_correction_T_min 0.81
_exptl_absorpt_correction_type multi-scan
_exptl_absorpt_process_details
;
Bruker AXS (2014). SADABS, Version 2014/5, Bruker AXS Inc., Madison, Wisconsin,
USA.
;
_exptl_crystal_colour colourless
_exptl_crystal_density_diffrn 1.436
_exptl_crystal_density_method 'not measured'
_exptl_crystal_description plate
_exptl_crystal_F_000 904
_exptl_crystal_size_max 0.180
_exptl_crystal_size_mid 0.140
_exptl_crystal_size_min 0.030
_refine_diff_density_max 0.502
_refine_diff_density_min -0.566
_refine_ls_extinction_method none
_refine_ls_goodness_of_fit_ref 1.044
_refine_ls_hydrogen_treatment mixed
_refine_ls_matrix_type full
_refine_ls_number_parameters 577
_refine_ls_number_reflns 7169
_refine_ls_number_restraints 55
_refine_ls_restrained_S_all 1.045
_refine_ls_R_factor_all 0.0428
_refine_ls_R_factor_gt 0.0365
_refine_ls_shift/su_max 0.001
_refine_ls_shift/su_mean 0.000
_refine_ls_structure_factor_coef Fsqd
_refine_ls_weighting_details 'w=1/[\s^2^(Fo^2^)+(0.0423P)^2^+1.0370P] where P=(Fo^2^+2Fc^2^)/3'
_refine_ls_weighting_scheme calc
_refine_ls_wR_factor_gt 0.0895
_refine_ls_wR_factor_ref 0.0931
_reflns_number_gt 6204
_reflns_number_total 7169
_reflns_threshold_expression 'I > 2\s(I)'
_cod_data_source_file c7ob01591g2.cif
_cod_data_source_block erk8773
_cod_database_code 7155732

loop_
_space_group_symop_operation_xyz
'x, y, z'
'-x, -y, -z'

loop_
_atom_site_type_symbol
_atom_site_label
_atom_site_fract_x
_atom_site_fract_y
_atom_site_fract_z
_atom_site_U_iso_or_equiv
_atom_site_adp_type
_atom_site_calc_flag
_atom_site_refinement_flags_adp
_atom_site_refinement_flags_occupancy
_atom_site_refinement_flags_posn
_atom_site_occupancy
_atom_site_disorder_assembly
_atom_site_disorder_group
B B1 0.34133(18) 0.75069(15) 0.69533(10) 0.0153(4) Uani d . . . 1.0 . .
C C1 0.11272(16) 0.88483(14) 0.89778(9) 0.0187(3) Uani d . . . 1.0 . .
H H1A 0.1718 0.8282 0.9291 0.022 Uiso calc U . R 1.0 . .
H H1B 0.1416 0.9597 0.889 0.022 Uiso calc U . R 1.0 . .
Li Li1 0.4848(3) 0.5024(2) 0.69101(17) 0.0225(6) Uani d . . . 1.0 . .
N N1 0.63847(14) 0.35072(12) 0.70603(8) 0.0179(3) Uani d . . . 1.0 . .
H H1 0.698(2) 0.3738(16) 0.7265(11) 0.017(4) Uiso d . . . 1.0 . .
O O1 0.41370(11) 0.63836(9) 0.73697(6) 0.0153(2) Uani d . . . 1.0 . .
C C2 0.13875(16) 0.83921(14) 0.81919(9) 0.0164(3) Uani d . . . 1.0 . .
H H2A 0.1034 0.7675 0.8276 0.02 Uiso calc U . R 1.0 . .
H H2B 0.0852 0.8985 0.7863 0.02 Uiso calc U . R 1.0 . .
C C3 0.29274(16) 0.81175(13) 0.77619(9) 0.0150(3) Uani d . . . 1.0 . .
H H3 0.3339 0.8807 0.7705 0.018 Uiso calc U . R 1.0 . .
C C4 0.39061(16) 0.69629(13) 0.80590(9) 0.0147(3) Uani d . . . 1.0 . .
C C11 -0.03790(17) 0.90377(15) 0.94311(9) 0.0185(3) Uani d . . . 1.0 . .
C C12 -0.08619(19) 0.81299(15) 0.99252(11) 0.0282(4) Uani d . . . 1.0 . .
H H12 -0.0236 0.7389 0.9977 0.034 Uiso calc U . R 1.0 . .
C C13 -0.2242(2) 0.82877(17) 1.03438(12) 0.0329(4) Uani d . . . 1.0 . .
H H13 -0.2553 0.7656 1.0679 0.04 Uiso calc U . R 1.0 . .
C C14 -0.31722(18) 0.93655(16) 1.02746(10) 0.0253(4) Uani d . . . 1.0 . .
H H14 -0.4116 0.9477 1.0564 0.03 Uiso calc U . R 1.0 . .
C C15 -0.27093(17) 1.02689(15) 0.97812(10) 0.0223(4) Uani d . . . 1.0 . .
H H15 -0.3339 1.1007 0.9727 0.027 Uiso calc U . R 1.0 . .
C C16 -0.13246(17) 1.01073(15) 0.93619(10) 0.0203(3) Uani d . . . 1.0 . .
H H16 -0.102 1.0738 0.9023 0.024 Uiso calc U . R 1.0 . .
C C21 0.46032(16) 0.79539(14) 0.62297(9) 0.0157(3) Uani d . . . 1.0 . .
C C22 0.53808(16) 0.71780(13) 0.56977(9) 0.0161(3) Uani d . . . 1.0 . .
F F22 0.50968(10) 0.60865(8) 0.57919(5) 0.0199(2) Uani d . . . 1.0 . .
C C23 0.64466(17) 0.73812(14) 0.50724(10) 0.0197(3) Uani d . . . 1.0 . .
F F23 0.71416(11) 0.65741(9) 0.45801(6) 0.0290(2) Uani d . . . 1.0 . .
C C24 0.68181(17) 0.84379(15) 0.49706(10) 0.0201(3) Uani d . . . 1.0 . .
F F24 0.78880(10) 0.86444(9) 0.43898(6) 0.0286(2) Uani d . . . 1.0 . .
C C25 0.60975(17) 0.92509(14) 0.54852(10) 0.0185(3) Uani d . . . 1.0 . .
F F25 0.64556(10) 1.02794(8) 0.53923(6) 0.0242(2) Uani d . . . 1.0 . .
C C26 0.50022(16) 0.90104(14) 0.60910(9) 0.0173(3) Uani d . . . 1.0 . .
F F26 0.43304(10) 0.98715(8) 0.65517(6) 0.0230(2) Uani d . . . 1.0 . .
C C31 0.21900(16) 0.72965(14) 0.66050(9) 0.0158(3) Uani d . . . 1.0 . .
C C32 0.19719(16) 0.62251(14) 0.65413(9) 0.0165(3) Uani d . . . 1.0 . .
F F32 0.28551(9) 0.51952(8) 0.67481(6) 0.0200(2) Uani d . . . 1.0 . .
C C33 0.09043(17) 0.60869(15) 0.62609(10) 0.0206(3) Uani d . . . 1.0 . .
F F33 0.07403(10) 0.50191(9) 0.62290(7) 0.0295(2) Uani d . . . 1.0 . .
C C34 -0.00001(17) 0.70596(16) 0.60086(10) 0.0226(4) Uani d . . . 1.0 . .
F F34 -0.10424(11) 0.69379(10) 0.57377(7) 0.0341(3) Uani d . . . 1.0 . .
C C35 0.01832(17) 0.81554(15) 0.60339(10) 0.0215(4) Uani d . . . 1.0 . .
F F35 -0.06790(11) 0.91039(9) 0.57697(6) 0.0302(2) Uani d . . . 1.0 . .
C C36 0.12493(17) 0.82473(14) 0.63327(9) 0.0175(3) Uani d . . . 1.0 . .
F F36 0.13818(10) 0.93332(8) 0.63514(6) 0.0229(2) Uani d . . . 1.0 . .
C C41 0.52780(16) 0.71730(14) 0.81193(9) 0.0160(3) Uani d . . . 1.0 . .
C C42 0.52768(18) 0.80896(15) 0.85037(10) 0.0231(4) Uani d . . . 1.0 . .
H H42 0.4415 0.8592 0.8726 0.028 Uiso calc U . R 1.0 . .
C C43 0.6517(2) 0.82798(16) 0.85660(11) 0.0295(4) Uani d . . . 1.0 . .
H H43 0.6497 0.8904 0.8836 0.035 Uiso calc U . R 1.0 . .
C C44 0.77790(19) 0.75677(17) 0.82389(11) 0.0299(4) Uani d . . . 1.0 . .
H H44 0.8629 0.7707 0.8274 0.036 Uiso calc U . R 1.0 . .
C C45 0.77944(18) 0.66522(17) 0.78613(11) 0.0288(4) Uani d . . . 1.0 . .
H H45 0.8659 0.6153 0.764 0.035 Uiso calc U . R 1.0 . .
C C46 0.65495(17) 0.64543(15) 0.78017(10) 0.0216(4) Uani d . . . 1.0 . .
H H46 0.6573 0.582 0.754 0.026 Uiso calc U . R 1.0 . .
C C51 0.32622(16) 0.62103(13) 0.87672(9) 0.0164(3) Uani d . . . 1.0 . .
C C52 0.36081(17) 0.60622(15) 0.94775(10) 0.0208(3) Uani d . . . 1.0 . .
H H52 0.4257 0.6456 0.9538 0.025 Uiso calc U . R 1.0 . .
C C53 0.30162(18) 0.53443(16) 1.01016(10) 0.0264(4) Uani d . . . 1.0 . .
H H53 0.3268 0.525 1.0582 0.032 Uiso calc U . R 1.0 . .
C C54 0.20616(18) 0.47668(16) 1.00252(11) 0.0275(4) Uani d . . . 1.0 . .
H H54 0.1658 0.4277 1.045 0.033 Uiso calc U . R 1.0 . .
C C55 0.17027(18) 0.49114(15) 0.93231(11) 0.0245(4) Uani d . . . 1.0 . .
H H55 0.1044 0.4522 0.9268 0.029 Uiso calc U . R 1.0 . .
C C56 0.22951(16) 0.56183(14) 0.87011(10) 0.0191(3) Uani d . . . 1.0 . .
H H56 0.2043 0.5704 0.8222 0.023 Uiso calc U . R 1.0 . .
C C61 0.58136(18) 0.26333(15) 0.76884(10) 0.0219(4) Uani d . . . 1.0 . .
C C62 0.6898(2) 0.14690(15) 0.77332(11) 0.0268(4) Uani d . . . 1.0 . .
H H62A 0.7638 0.1579 0.795 0.032 Uiso calc U . R 1.0 . .
H H62B 0.6442 0.0885 0.8093 0.032 Uiso calc U . R 1.0 . .
C C63 0.7565(2) 0.09970(16) 0.69535(11) 0.0322(4) Uani d . . . 1.0 . .
H H63A 0.6844 0.0836 0.6744 0.039 Uiso calc U . R 1.0 . .
H H63B 0.8266 0.0256 0.7014 0.039 Uiso calc U . R 1.0 . .
C C64 0.8263(2) 0.18919(16) 0.63973(11) 0.0291(4) Uani d . . . 1.0 . .
H H64A 0.8675 0.1588 0.5885 0.035 Uiso calc U . R 1.0 . .
H H64B 0.9034 0.1992 0.6592 0.035 Uiso calc U . R 1.0 . .
C C65 0.72604(17) 0.30917(15) 0.62929(10) 0.0211(4) Uani d . . . 1.0 . .
C C66 0.5469(2) 0.31714(16) 0.84501(11) 0.0289(4) Uani d . . . 1.0 . .
H H66A 0.6319 0.331 0.8529 0.043 Uiso calc U . R 1.0 . .
H H66B 0.5094 0.2634 0.8881 0.043 Uiso calc U . R 1.0 . .
H H66C 0.4774 0.3914 0.8429 0.043 Uiso calc U . R 1.0 . .
C C67 0.4476(2) 0.24555(17) 0.75608(12) 0.0328(4) Uani d . . . 1.0 . .
H H67A 0.3799 0.321 0.7542 0.049 Uiso calc U . R 1.0 . .
H H67B 0.4084 0.1922 0.7988 0.049 Uiso calc U . R 1.0 . .
H H67C 0.4686 0.212 0.707 0.049 Uiso calc U . R 1.0 . .
C C68 0.81097(19) 0.40037(17) 0.59230(11) 0.0283(4) Uani d . . . 1.0 . .
H H68A 0.7478 0.4757 0.5818 0.042 Uiso calc U . R 1.0 . .
H H68B 0.8754 0.3755 0.5436 0.042 Uiso calc U . R 1.0 . .
H H68C 0.8643 0.4085 0.6278 0.042 Uiso calc U . R 1.0 . .
C C69 0.6334(2) 0.30530(16) 0.57638(11) 0.0265(4) Uani d . . . 1.0 . .
H H69A 0.5872 0.2405 0.5963 0.04 Uiso calc U . R 1.0 . .
H H69B 0.6911 0.2938 0.5237 0.04 Uiso calc U . R 1.0 . .
H H69C 0.5628 0.3791 0.5753 0.04 Uiso calc U . R 1.0 . .
C C71 0.0955(3) 0.2831(2) 0.7290(2) 0.0275(10) Uani d U P D 0.643(7) A 1
H H71A 0.0689 0.2961 0.6789 0.033 Uiso calc U P R 0.643(7) A 1
H H71B 0.1796 0.3137 0.7208 0.033 Uiso calc U P R 0.643(7) A 1
Cl Cl1 0.1359(3) 0.13503(18) 0.75724(15) 0.0331(4) Uani d U P D 0.643(7) A 1
Cl Cl2 -0.0409(4) 0.3611(2) 0.79713(16) 0.0605(6) Uani d U P D 0.643(7) A 1
C C71A 0.0972(7) 0.2815(7) 0.7869(6) 0.062(3) Uani d U P D 0.357(7) A 2
H H71C 0.1468 0.2657 0.8289 0.075 Uiso calc U P R 0.357(7) A 2
H H71D 0.1371 0.3391 0.7469 0.075 Uiso calc U P R 0.357(7) A 2
Cl Cl1A 0.1268(7) 0.1532(6) 0.7461(4) 0.0787(18) Uani d U P D 0.357(7) A 2
Cl Cl2A -0.0753(4) 0.3412(4) 0.8240(4) 0.0526(10) Uani d U P D 0.357(7) A 2

loop_
_atom_site_aniso_label
_atom_site_aniso_U_11
_atom_site_aniso_U_22
_atom_site_aniso_U_33
_atom_site_aniso_U_12
_atom_site_aniso_U_13
_atom_site_aniso_U_23
B1 0.0153(8) 0.0134(8) 0.0170(9) -0.0026(7) -0.0041(7) -0.0015(7)
C1 0.0172(8) 0.0200(8) 0.0189(8) -0.0027(6) -0.0045(7) -0.0041(6)
Li1 0.0241(14) 0.0173(14) 0.0248(15) -0.0010(11) -0.0067(12) -0.0033(11)
N1 0.0176(7) 0.0176(7) 0.0192(7) -0.0037(5) -0.0053(6) -0.0032(5)
O1 0.0174(5) 0.0146(5) 0.0140(5) -0.0029(4) -0.0045(4) -0.0023(4)
C2 0.0155(8) 0.0163(8) 0.0174(8) -0.0025(6) -0.0044(6) -0.0028(6)
C3 0.0142(7) 0.0148(7) 0.0163(8) -0.0037(6) -0.0035(6) -0.0019(6)
C4 0.0139(7) 0.0155(7) 0.0149(8) -0.0033(6) -0.0024(6) -0.0045(6)
C11 0.0192(8) 0.0224(8) 0.0145(8) -0.0033(6) -0.0040(6) -0.0066(6)
C12 0.0265(9) 0.0180(8) 0.0319(10) -0.0002(7) 0.0007(8) -0.0015(7)
C13 0.0293(10) 0.0258(9) 0.0335(11) -0.0072(8) 0.0087(8) -0.0012(8)
C14 0.0175(8) 0.0312(10) 0.0243(9) -0.0049(7) 0.0033(7) -0.0108(7)
C15 0.0199(8) 0.0236(9) 0.0224(9) 0.0022(7) -0.0069(7) -0.0084(7)
C16 0.0229(8) 0.0211(8) 0.0169(8) -0.0042(7) -0.0050(7) -0.0033(6)
C21 0.0150(7) 0.0168(8) 0.0155(8) -0.0024(6) -0.0060(6) -0.0005(6)
C22 0.0180(8) 0.0139(7) 0.0168(8) -0.0044(6) -0.0056(6) 0.0007(6)
F22 0.0241(5) 0.0151(5) 0.0200(5) -0.0056(4) -0.0022(4) -0.0039(4)
C23 0.0188(8) 0.0191(8) 0.0180(8) 0.0004(6) -0.0036(7) -0.0030(7)
F23 0.0320(6) 0.0242(5) 0.0225(5) -0.0032(4) 0.0072(4) -0.0081(4)
C24 0.0161(8) 0.0228(8) 0.0178(8) -0.0049(6) -0.0017(7) 0.0045(7)
F24 0.0244(5) 0.0294(5) 0.0247(5) -0.0092(4) 0.0058(4) 0.0022(4)
C25 0.0198(8) 0.0161(8) 0.0207(8) -0.0067(6) -0.0072(7) 0.0031(6)
F25 0.0269(5) 0.0196(5) 0.0273(5) -0.0115(4) -0.0055(4) 0.0023(4)
C26 0.0180(8) 0.0168(8) 0.0169(8) -0.0017(6) -0.0056(6) -0.0027(6)
F26 0.0276(5) 0.0162(5) 0.0235(5) -0.0062(4) 0.0002(4) -0.0058(4)
C31 0.0156(7) 0.0178(8) 0.0123(8) -0.0031(6) -0.0004(6) -0.0034(6)
C32 0.0150(7) 0.0160(8) 0.0165(8) -0.0011(6) -0.0031(6) -0.0015(6)
F32 0.0196(5) 0.0149(4) 0.0270(5) -0.0022(4) -0.0095(4) -0.0024(4)
C33 0.0189(8) 0.0219(8) 0.0224(9) -0.0059(7) -0.0020(7) -0.0095(7)
F33 0.0254(5) 0.0233(5) 0.0458(7) -0.0080(4) -0.0113(5) -0.0119(5)
C34 0.0149(8) 0.0314(9) 0.0246(9) -0.0023(7) -0.0079(7) -0.0108(7)
F34 0.0217(5) 0.0403(6) 0.0481(7) -0.0023(5) -0.0186(5) -0.0165(5)
C35 0.0177(8) 0.0235(9) 0.0207(9) 0.0027(7) -0.0063(7) -0.0046(7)
F35 0.0272(5) 0.0274(5) 0.0357(6) 0.0069(4) -0.0184(5) -0.0065(4)
C36 0.0191(8) 0.0165(8) 0.0154(8) -0.0025(6) -0.0016(6) -0.0045(6)
F36 0.0268(5) 0.0153(5) 0.0266(5) -0.0028(4) -0.0093(4) -0.0012(4)
C41 0.0163(8) 0.0188(8) 0.0132(8) -0.0058(6) -0.0041(6) 0.0013(6)
C42 0.0219(8) 0.0219(8) 0.0274(9) -0.0029(7) -0.0102(7) -0.0045(7)
C43 0.0358(10) 0.0249(9) 0.0361(11) -0.0123(8) -0.0186(9) -0.0011(8)
C44 0.0223(9) 0.0392(11) 0.0345(11) -0.0178(8) -0.0134(8) 0.0068(8)
C45 0.0160(8) 0.0389(11) 0.0278(10) -0.0049(7) -0.0017(7) -0.0022(8)
C46 0.0176(8) 0.0243(9) 0.0222(9) -0.0038(7) -0.0032(7) -0.0048(7)
C51 0.0134(7) 0.0143(7) 0.0179(8) 0.0001(6) -0.0007(6) -0.0020(6)
C52 0.0174(8) 0.0232(8) 0.0204(9) -0.0028(6) -0.0046(7) -0.0021(7)
C53 0.0245(9) 0.0302(9) 0.0190(9) -0.0015(7) -0.0049(7) 0.0034(7)
C54 0.0239(9) 0.0250(9) 0.0237(9) -0.0033(7) 0.0020(7) 0.0066(7)
C55 0.0185(8) 0.0198(8) 0.0318(10) -0.0053(7) -0.0007(7) -0.0010(7)
C56 0.0170(8) 0.0164(8) 0.0216(9) -0.0010(6) -0.0031(7) -0.0029(6)
C61 0.0222(8) 0.0190(8) 0.0218(9) -0.0030(7) -0.0047(7) 0.0013(7)
C62 0.0339(10) 0.0198(9) 0.0223(9) -0.0003(7) -0.0073(8) 0.0006(7)
C63 0.0446(11) 0.0177(9) 0.0293(10) 0.0043(8) -0.0107(9) -0.0046(7)
C64 0.0297(10) 0.0281(10) 0.0228(9) 0.0053(8) -0.0046(8) -0.0074(8)
C65 0.0210(8) 0.0219(8) 0.0187(9) -0.0019(7) -0.0037(7) -0.0045(7)
C66 0.0296(10) 0.0269(9) 0.0229(9) 0.0005(7) -0.0012(8) -0.0030(7)
C67 0.0297(10) 0.0317(10) 0.0371(11) -0.0144(8) -0.0080(9) 0.0077(8)
C68 0.0227(9) 0.0337(10) 0.0257(10) -0.0074(8) -0.0021(7) -0.0006(8)
C69 0.0335(10) 0.0249(9) 0.0226(9) -0.0049(8) -0.0103(8) -0.0037(7)
C71 0.0227(14) 0.0211(15) 0.038(2) -0.0043(11) -0.0084(13) -0.0001(12)
Cl1 0.0378(8) 0.0173(6) 0.0365(7) -0.0022(4) -0.0036(5) 0.0018(5)
Cl2 0.0642(13) 0.0477(9) 0.0565(12) 0.0092(8) -0.0052(9) -0.0215(8)
C71A 0.049(4) 0.062(4) 0.081(6) -0.015(3) -0.012(4) -0.020(4)
Cl1A 0.064(2) 0.091(4) 0.083(3) 0.013(2) -0.026(2) -0.048(3)
Cl2A 0.0337(14) 0.0461(15) 0.074(3) 0.0044(10) -0.0090(14) -0.0238(16)

loop_
_atom_type_symbol
_atom_type_description
_atom_type_scat_dispersion_real
_atom_type_scat_dispersion_imag
_atom_type_scat_source
C C 0.0181 0.0091 'International Tables Vol C Tables 4.2.6.8 and 6.1.1.4'
H H 0.0000 0.0000 'International Tables Vol C Tables 4.2.6.8 and 6.1.1.4'
Li Li 0.0008 0.0003 'International Tables Vol C Tables 4.2.6.8 and 6.1.1.4'
B B 0.0090 0.0039 'International Tables Vol C Tables 4.2.6.8 and 6.1.1.4'
N N 0.0311 0.0180 'International Tables Vol C Tables 4.2.6.8 and 6.1.1.4'
O O 0.0492 0.0322 'International Tables Vol C Tables 4.2.6.8 and 6.1.1.4'
F F 0.0727 0.0534 'International Tables Vol C Tables 4.2.6.8 and 6.1.1.4'
Cl Cl 0.3639 0.7018 'International Tables Vol C Tables 4.2.6.8 and 6.1.1.4'

loop_
_geom_angle_atom_site_label_1
_geom_angle_atom_site_label_2
_geom_angle_atom_site_label_3
_geom_angle
O1 B1 C3 89.40(11)
O1 B1 C31 111.96(12)
C3 B1 C31 117.67(13)
O1 B1 C21 107.82(12)
C3 B1 C21 119.21(13)
C31 B1 C21 108.77(13)
C11 C1 C2 113.36(13)
C11 C1 H1A 108.9
C2 C1 H1A 108.9
C11 C1 H1B 108.9
C2 C1 H1B 108.9
H1A C1 H1B 107.7
O1 Li1 N1 134.90(16)
O1 Li1 F32 87.21(12)
N1 Li1 F32 129.16(15)
O1 Li1 F22 87.87(12)
N1 Li1 F22 118.88(14)
F32 Li1 F22 82.15(11)
C61 N1 C65 118.75(13)
C61 N1 Li1 111.73(13)
C65 N1 Li1 111.63(13)
C61 N1 H1 103.6(12)
C65 N1 H1 104.9(12)
Li1 N1 H1 104.6(12)
C4 O1 B1 91.58(11)
C4 O1 Li1 146.66(13)
B1 O1 Li1 121.76(13)
C3 C2 C1 113.17(13)
C3 C2 H2A 108.9
C1 C2 H2A 108.9
C3 C2 H2B 108.9
C1 C2 H2B 108.9
H2A C2 H2B 107.8
C2 C3 C4 117.61(12)
C2 C3 B1 119.77(13)
C4 C3 B1 83.54(11)
C2 C3 H3 111.1
C4 C3 H3 111.1
B1 C3 H3 111.1
O1 C4 C41 110.01(12)
O1 C4 C51 108.50(12)
C41 C4 C51 112.30(13)
O1 C4 C3 94.30(11)
C41 C4 C3 112.00(12)
C51 C4 C3 118.06(12)
C12 C11 C16 118.00(16)
C12 C11 C1 120.33(15)
C16 C11 C1 121.66(15)
C13 C12 C11 121.08(17)
C13 C12 H12 119.5
C11 C12 H12 119.5
C12 C13 C14 120.26(17)
C12 C13 H13 119.9
C14 C13 H13 119.9
C15 C14 C13 119.21(16)
C15 C14 H14 120.4
C13 C14 H14 120.4
C14 C15 C16 120.37(16)
C14 C15 H15 119.8
C16 C15 H15 119.8
C11 C16 C15 121.07(16)
C11 C16 H16 119.5
C15 C16 H16 119.5
C22 C21 C26 113.52(14)
C22 C21 B1 117.56(14)
C26 C21 B1 128.83(15)
C23 C22 C21 125.81(15)
C23 C22 F22 115.78(14)
C21 C22 F22 118.41(13)
C22 F22 Li1 122.01(11)
F23 C23 C22 121.66(15)
F23 C23 C24 120.08(15)
C22 C23 C24 118.24(15)
F24 C24 C25 120.98(15)
F24 C24 C23 119.85(15)
C25 C24 C23 119.15(15)
F25 C25 C24 119.54(14)
F25 C25 C26 120.48(15)
C24 C25 C26 119.98(15)
F26 C26 C25 115.82(14)
F26 C26 C21 120.92(14)
C25 C26 C21 123.26(15)
C32 C31 C36 113.56(14)
C32 C31 B1 126.21(14)
C36 C31 B1 120.23(14)
F32 C32 C33 114.71(14)
F32 C32 C31 120.93(13)
C33 C32 C31 124.34(15)
C32 F32 Li1 125.87(11)
F33 C33 C34 119.56(14)
F33 C33 C32 121.11(15)
C34 C33 C32 119.33(15)
F34 C34 C33 119.94(15)
F34 C34 C35 120.72(15)
C33 C34 C35 119.34(15)
F35 C35 C36 121.60(15)
F35 C35 C34 119.32(15)
C36 C35 C34 119.09(15)
F36 C36 C35 117.02(14)
F36 C36 C31 118.68(14)
C35 C36 C31 124.30(15)
C46 C41 C42 118.30(15)
C46 C41 C4 121.15(15)
C42 C41 C4 120.54(14)
C43 C42 C41 120.85(17)
C43 C42 H42 119.6
C41 C42 H42 119.6
C44 C43 C42 120.38(17)
C44 C43 H43 119.8
C42 C43 H43 119.8
C45 C44 C43 119.35(16)
C45 C44 H44 120.3
C43 C44 H44 120.3
C44 C45 C46 120.42(17)
C44 C45 H45 119.8
C46 C45 H45 119.8
C41 C46 C45 120.69(17)
C41 C46 H46 119.7
C45 C46 H46 119.7
C52 C51 C56 117.86(15)
C52 C51 C4 123.13(14)
C56 C51 C4 119.00(14)
C51 C52 C53 120.99(16)
C51 C52 H52 119.5
C53 C52 H52 119.5
C54 C53 C52 120.31(17)
C54 C53 H53 119.8
C52 C53 H53 119.8
C55 C54 C53 119.28(16)
C55 C54 H54 120.4
C53 C54 H54 120.4
C54 C55 C56 120.52(16)
C54 C55 H55 119.7
C56 C55 H55 119.7
C55 C56 C51 121.03(16)
C55 C56 H56 119.5
C51 C56 H56 119.5
N1 C61 C67 110.13(14)
N1 C61 C66 106.04(14)
C67 C61 C66 108.95(15)
N1 C61 C62 111.51(14)
C67 C61 C62 111.24(15)
C66 C61 C62 108.80(14)
C63 C62 C61 113.23(15)
C63 C62 H62A 108.9
C61 C62 H62A 108.9
C63 C62 H62B 108.9
C61 C62 H62B 108.9
H62A C62 H62B 107.7
C62 C63 C64 109.22(15)
C62 C63 H63A 109.8
C64 C63 H63A 109.8
C62 C63 H63B 109.8
C64 C63 H63B 109.8
H63A C63 H63B 108.3
C63 C64 C65 113.50(15)
C63 C64 H64A 108.9
C65 C64 H64A 108.9
C63 C64 H64B 108.9
C65 C64 H64B 108.9
H64A C64 H64B 107.7
N1 C65 C68 105.43(14)
N1 C65 C69 110.86(14)
C68 C65 C69 108.85(14)
N1 C65 C64 111.95(14)
C68 C65 C64 109.17(14)
C69 C65 C64 110.41(14)
C61 C66 H66A 109.5
C61 C66 H66B 109.5
H66A C66 H66B 109.5
C61 C66 H66C 109.5
H66A C66 H66C 109.5
H66B C66 H66C 109.5
C61 C67 H67A 109.5
C61 C67 H67B 109.5
H67A C67 H67B 109.5
C61 C67 H67C 109.5
H67A C67 H67C 109.5
H67B C67 H67C 109.5
C65 C68 H68A 109.5
C65 C68 H68B 109.5
H68A C68 H68B 109.5
C65 C68 H68C 109.5
H68A C68 H68C 109.5
H68B C68 H68C 109.5
C65 C69 H69A 109.5
C65 C69 H69B 109.5
H69A C69 H69B 109.5
C65 C69 H69C 109.5
H69A C69 H69C 109.5
H69B C69 H69C 109.5
Cl1 C71 Cl2 113.0(2)
Cl1 C71 H71A 109.0
Cl2 C71 H71A 109.0
Cl1 C71 H71B 109.0
Cl2 C71 H71B 109.0
H71A C71 H71B 107.8
Cl2A C71A Cl1A 113.7(5)
Cl2A C71A H71C 108.8
Cl1A C71A H71C 108.8
Cl2A C71A H71D 108.8
Cl1A C71A H71D 108.8
H71C C71A H71D 107.7

loop_
_geom_bond_atom_site_label_1
_geom_bond_atom_site_label_2
_geom_bond_distance
B1 O1 1.530(2)
B1 C3 1.635(2)
B1 C31 1.639(2)
B1 C21 1.646(2)
C1 C11 1.511(2)
C1 C2 1.534(2)
C1 H1A 0.99
C1 H1B 0.99
Li1 O1 1.828(3)
Li1 N1 2.090(3)
Li1 F32 2.094(3)
Li1 F22 2.180(3)
N1 C61 1.508(2)
N1 C65 1.509(2)
N1 H1 0.91(2)
O1 C4 1.4569(19)
C2 C3 1.528(2)
C2 H2A 0.99
C2 H2B 0.99
C3 C4 1.579(2)
C3 H3 1.0
C4 C41 1.528(2)
C4 C51 1.528(2)
C11 C12 1.389(2)
C11 C16 1.390(2)
C12 C13 1.387(3)
C12 H12 0.95
C13 C14 1.390(3)
C13 H13 0.95
C14 C15 1.376(3)
C14 H14 0.95
C15 C16 1.391(2)
C15 H15 0.95
C16 H16 0.95
C21 C22 1.378(2)
C21 C26 1.391(2)
C22 C23 1.376(2)
C22 F22 1.3833(18)
C23 F23 1.341(2)
C23 C24 1.383(2)
C24 F24 1.3358(19)
C24 C25 1.376(3)
C25 F25 1.3452(18)
C25 C26 1.388(2)
C26 F26 1.3482(19)
C31 C32 1.385(2)
C31 C36 1.393(2)
C32 F32 1.3788(18)
C32 C33 1.382(2)
C33 F33 1.3428(19)
C33 C34 1.374(2)
C34 F34 1.3402(19)
C34 C35 1.381(3)
C35 F35 1.3415(19)
C35 C36 1.380(2)
C36 F36 1.3465(18)
C41 C46 1.385(2)
C41 C42 1.392(2)
C42 C43 1.386(3)
C42 H42 0.95
C43 C44 1.380(3)
C43 H43 0.95
C44 C45 1.378(3)
C44 H44 0.95
C45 C46 1.394(2)
C45 H45 0.95
C46 H46 0.95
C51 C52 1.391(2)
C51 C56 1.403(2)
C52 C53 1.394(2)
C52 H52 0.95
C53 C54 1.386(3)
C53 H53 0.95
C54 C55 1.384(3)
C54 H54 0.95
C55 C56 1.384(2)
C55 H55 0.95
C56 H56 0.95
C61 C67 1.525(3)
C61 C66 1.528(3)
C61 C62 1.535(2)
C62 C63 1.515(3)
C62 H62A 0.99
C62 H62B 0.99
C63 C64 1.519(3)
C63 H63A 0.99
C63 H63B 0.99
C64 C65 1.538(2)
C64 H64A 0.99
C64 H64B 0.99
C65 C68 1.526(2)
C65 C69 1.533(2)
C66 H66A 0.98
C66 H66B 0.98
C66 H66C 0.98
C67 H67A 0.98
C67 H67B 0.98
C67 H67C 0.98
C68 H68A 0.98
C68 H68B 0.98
C68 H68C 0.98
C69 H69A 0.98
C69 H69B 0.98
C69 H69C 0.98
C71 Cl1 1.723(3)
C71 Cl2 1.754(4)
C71 H71A 0.99
C71 H71B 0.99
C71A Cl2A 1.707(7)
C71A Cl1A 1.730(9)
C71A H71C 0.99
C71A H71D 0.99

loop_
_geom_torsion_atom_site_label_1
_geom_torsion_atom_site_label_2
_geom_torsion_atom_site_label_3
_geom_torsion_atom_site_label_4
_geom_torsion
C3 B1 O1 C4 -8.32(11)
C31 B1 O1 C4 -128.10(13)
C21 B1 O1 C4 112.29(13)
C3 B1 O1 Li1 171.23(14)
C31 B1 O1 Li1 51.46(19)
C21 B1 O1 Li1 -68.15(18)
N1 Li1 O1 C4 -24.0(4)
F32 Li1 O1 C4 123.6(2)
F22 Li1 O1 C4 -154.16(18)
N1 Li1 O1 B1 156.84(18)
F32 Li1 O1 B1 -55.59(16)
F22 Li1 O1 B1 26.65(16)
C11 C1 C2 C3 -175.80(13)
C1 C2 C3 C4 75.46(17)
C1 C2 C3 B1 174.25(13)
O1 B1 C3 C2 -110.48(14)
C31 B1 C3 C2 4.2(2)
C21 B1 C3 C2 139.35(14)
O1 B1 C3 C4 7.72(10)
C31 B1 C3 C4 122.36(14)
C21 B1 C3 C4 -102.45(14)
B1 O1 C4 C41 -106.65(13)
Li1 O1 C4 C41 74.0(3)
B1 O1 C4 C51 130.15(12)
Li1 O1 C4 C51 -49.2(3)
B1 O1 C4 C3 8.64(11)
Li1 O1 C4 C3 -170.7(2)
C2 C3 C4 O1 112.17(14)
B1 C3 C4 O1 -8.13(11)
C2 C3 C4 C41 -134.21(14)
B1 C3 C4 C41 105.48(13)
C2 C3 C4 C51 -1.4(2)
B1 C3 C4 C51 -121.75(14)
C2 C1 C11 C12 88.10(19)
C2 C1 C11 C16 -91.00(18)
C16 C11 C12 C13 -0.7(3)
C1 C11 C12 C13 -179.80(18)
C11 C12 C13 C14 0.0(3)
C12 C13 C14 C15 0.6(3)
C13 C14 C15 C16 -0.5(3)
C12 C11 C16 C15 0.7(2)
C1 C11 C16 C15 179.84(15)
C14 C15 C16 C11 -0.1(3)
O1 B1 C21 C22 55.40(17)
C3 B1 C21 C22 155.02(14)
C31 B1 C21 C22 -66.21(17)
O1 B1 C21 C26 -120.94(16)
C3 B1 C21 C26 -21.3(2)
C31 B1 C21 C26 117.44(17)
C26 C21 C22 C23 -0.9(2)
B1 C21 C22 C23 -177.78(15)
C26 C21 C22 F22 178.35(13)
B1 C21 C22 F22 1.5(2)
C23 C22 F22 Li1 132.33(15)
C21 C22 F22 Li1 -46.98(19)
C21 C22 C23 F23 -179.51(15)
F22 C22 C23 F23 1.2(2)
C21 C22 C23 C24 2.2(2)
F22 C22 C23 C24 -177.08(13)
F23 C23 C24 F24 -1.3(2)
C22 C23 C24 F24 177.06(14)
F23 C23 C24 C25 -179.57(14)
C22 C23 C24 C25 -1.2(2)
F24 C24 C25 F25 1.5(2)
C23 C24 C25 F25 179.74(14)
F24 C24 C25 C26 -179.06(14)
C23 C24 C25 C26 -0.8(2)
F25 C25 C26 F26 1.4(2)
C24 C25 C26 F26 -178.06(14)
F25 C25 C26 C21 -178.36(14)
C24 C25 C26 C21 2.2(2)
C22 C21 C26 F26 178.93(13)
B1 C21 C26 F26 -4.6(2)
C22 C21 C26 C25 -1.3(2)
B1 C21 C26 C25 175.15(15)
O1 B1 C31 C32 -12.1(2)
C3 B1 C31 C32 -113.58(18)
C21 B1 C31 C32 106.94(17)
O1 B1 C31 C36 168.30(13)
C3 B1 C31 C36 66.83(19)
C21 B1 C31 C36 -72.65(18)
C36 C31 C32 F32 176.70(14)
B1 C31 C32 F32 -2.9(2)
C36 C31 C32 C33 -2.0(2)
B1 C31 C32 C33 178.35(16)
C33 C32 F32 Li1 162.69(15)
C31 C32 F32 Li1 -16.2(2)
F32 C32 C33 F33 2.4(2)
C31 C32 C33 F33 -178.75(15)
F32 C32 C33 C34 -177.34(14)
C31 C32 C33 C34 1.5(3)
F33 C33 C34 F34 0.4(3)
C32 C33 C34 F34 -179.79(15)
F33 C33 C34 C35 -179.22(15)
C32 C33 C34 C35 0.6(3)
F34 C34 C35 F35 -1.3(3)
C33 C34 C35 F35 178.36(16)
F34 C34 C35 C36 178.57(15)
C33 C34 C35 C36 -1.8(3)
F35 C35 C36 F36 0.3(2)
C34 C35 C36 F36 -179.49(14)
F35 C35 C36 C31 -179.01(15)
C34 C35 C36 C31 1.1(3)
C32 C31 C36 F36 -178.63(14)
B1 C31 C36 F36 1.0(2)
C32 C31 C36 C35 0.7(2)
B1 C31 C36 C35 -179.64(15)
O1 C4 C41 C46 -27.4(2)
C51 C4 C41 C46 93.56(18)
C3 C4 C41 C46 -130.88(15)
O1 C4 C41 C42 153.25(14)
C51 C4 C41 C42 -85.80(18)
C3 C4 C41 C42 49.76(19)
C46 C41 C42 C43 0.1(2)
C4 C41 C42 C43 179.48(15)
C41 C42 C43 C44 0.7(3)
C42 C43 C44 C45 -1.2(3)
C43 C44 C45 C46 0.8(3)
C42 C41 C46 C45 -0.5(2)
C4 C41 C46 C45 -179.87(15)
C44 C45 C46 C41 0.1(3)
O1 C4 C51 C52 141.66(15)
C41 C4 C51 C52 19.8(2)
C3 C4 C51 C52 -112.80(17)
O1 C4 C51 C56 -37.08(18)
C41 C4 C51 C56 -158.90(14)
C3 C4 C51 C56 68.46(19)
C56 C51 C52 C53 0.3(2)
C4 C51 C52 C53 -178.47(15)
C51 C52 C53 C54 -0.3(3)
C52 C53 C54 C55 0.0(3)
C53 C54 C55 C56 0.4(3)
C54 C55 C56 C51 -0.5(3)
C52 C51 C56 C55 0.1(2)
C4 C51 C56 C55 178.92(15)
C65 N1 C61 C67 -82.69(18)
Li1 N1 C61 C67 49.49(19)
C65 N1 C61 C66 159.59(14)
Li1 N1 C61 C66 -68.24(16)
C65 N1 C61 C62 41.3(2)
Li1 N1 C61 C62 173.48(14)
N1 C61 C62 C63 -50.0(2)
C67 C61 C62 C63 73.4(2)
C66 C61 C62 C63 -166.61(16)
C61 C62 C63 C64 58.4(2)
C62 C63 C64 C65 -57.1(2)
C61 N1 C65 C68 -158.80(14)
Li1 N1 C65 C68 68.98(16)
C61 N1 C65 C69 83.56(17)
Li1 N1 C65 C69 -48.66(18)
C61 N1 C65 C64 -40.2(2)
Li1 N1 C65 C64 -172.43(14)
C63 C64 C65 N1 47.6(2)
C63 C64 C65 C68 163.94(16)
C63 C64 C65 C69 -76.43(19)
